data_7245097
loop_
_publ_author_name
'Yang, Zhen-Cong'
'Song, Kai-Yue'
'Zhou, Pan-Ke'
'Zong, Lu-Lu'
'Li, Hao-Hong'
'Chen, Zhi-Rong'
'Jiang, Rong'

_publ_section_title
;
 Sensitive luminescence mechanochromism and unique luminescence
 thermochromism tuned by bending the P--O--P skeleton in the
 diphosphonium/iodocuprate(i) hybrid
;
_journal_name_full CrystEngComm
_journal_paper_doi 10.1039/D2CE00408A
_journal_year 2022
_chemical_formula_moiety 'Cu4 I6, C24 H48 N6 O P2'
_chemical_formula_sum 'C24 H48 Cu4 I6 N6 O P2'
_chemical_formula_weight 1514.18
_space_group_crystal_system triclinic
_space_group_IT_number 2
_space_group_name_Hall '-P 1'
_space_group_name_H-M_alt 'P -1'
_atom_sites_solution_hydrogens geom
_atom_sites_solution_primary dual
_audit_creation_date 2021-12-10
_audit_creation_method
;
Olex2 1.3
(compiled 2020.11.12 svn.r5f609507 for OlexSys, GUI svn.r6226)
;
_audit_update_record
;
2022-01-27 deposited with the CCDC.	2022-05-23 downloaded from the CCDC.
;
_cell_angle_alpha 70.945(3)
_cell_angle_beta 79.753(3)
_cell_angle_gamma 72.218(3)
_cell_formula_units_Z 1
_cell_length_a 9.7863(7)
_cell_length_b 10.7597(8)
_cell_length_c 11.0969(8)
_cell_measurement_reflns_used 9930
_cell_measurement_temperature 296.15
_cell_measurement_theta_max 24.85
_cell_measurement_theta_min 2.40
_cell_volume 1047.71(13)
_computing_cell_refinement 'SAINT V8.38A (Bruker, 2018)'
_computing_data_reduction 'SAINT V8.38A (Bruker, 2018)'
_computing_molecular_graphics 'Olex2 1.3 (Dolomanov et al., 2009)'
_computing_publication_material 'Olex2 1.3 (Dolomanov et al., 2009)'
_computing_structure_refinement 'SHELXL 2018/3 (Sheldrick, 2015)'
_computing_structure_solution 'SHELXT 2018/2 (Sheldrick, 2018)'
_diffrn_ambient_temperature 296.15
_diffrn_measured_fraction_theta_full 0.995
_diffrn_measured_fraction_theta_max 0.995
_diffrn_measurement_device_type 'Bruker APEX-II CCD'
_diffrn_measurement_method '\f and \w scans'
_diffrn_radiation_type MoK\a
_diffrn_radiation_wavelength 0.71073
_diffrn_reflns_av_R_equivalents 0.0423
_diffrn_reflns_av_unetI/netI 0.0264
_diffrn_reflns_Laue_measured_fraction_full 0.995
_diffrn_reflns_Laue_measured_fraction_max 0.995
_diffrn_reflns_limit_h_max 11
_diffrn_reflns_limit_h_min -11
_diffrn_reflns_limit_k_max 12
_diffrn_reflns_limit_k_min -12
_diffrn_reflns_limit_l_max 13
_diffrn_reflns_limit_l_min -13
_diffrn_reflns_number 28837
_diffrn_reflns_point_group_measured_fraction_full 0.995
_diffrn_reflns_point_group_measured_fraction_max 0.995
_diffrn_reflns_theta_full 25.009
_diffrn_reflns_theta_max 25.009
_diffrn_reflns_theta_min 2.194
_diffrn_source_current 20.0
_diffrn_source_power 1.0
_diffrn_source_voltage 50.0
_diffrn_standards_number 0
_exptl_absorpt_coefficient_mu 6.526
_exptl_absorpt_correction_T_max 0.7452
_exptl_absorpt_correction_T_min 0.4381
_exptl_absorpt_correction_type none
_exptl_absorpt_process_details
;
SADABS-2016/2 (Bruker,2016/2) was used for absorption correction.
wR2(int) was 0.1208 before and 0.0547 after correction.
The Ratio of minimum to maximum transmission is 0.5879.
The \l/2 correction factor is Not present.
;
_exptl_crystal_colour 'clear light green'
_exptl_crystal_colour_lustre clear
_exptl_crystal_colour_modifier light
_exptl_crystal_colour_primary green
_exptl_crystal_density_diffrn 2.400
_exptl_crystal_description block
_exptl_crystal_F_000 706
_exptl_crystal_size_max 0.2
_exptl_crystal_size_mid 0.1
_exptl_crystal_size_min 0.1
_refine_diff_density_max 0.794
_refine_diff_density_min -0.655
_refine_diff_density_rms 0.122
_refine_ls_extinction_coef 0.0210(6)
_refine_ls_extinction_expression Fc^*^=kFc[1+0.001xFc^2^\l^3^/sin(2\q)]^-1/4^
_refine_ls_extinction_method 'SHELXL-2018/3 (Sheldrick 2018)'
_refine_ls_goodness_of_fit_ref 1.102
_refine_ls_hydrogen_treatment constr
_refine_ls_matrix_type full
_refine_ls_number_parameters 215
_refine_ls_number_reflns 3669
_refine_ls_number_restraints 0
_refine_ls_restrained_S_all 1.102
_refine_ls_R_factor_all 0.0416
_refine_ls_R_factor_gt 0.0304
_refine_ls_shift/su_max 0.001
_refine_ls_shift/su_mean 0.000
_refine_ls_structure_factor_coef Fsqd
_refine_ls_weighting_details 'w=1/[\s^2^(Fo^2^)+(0.0324P)^2^+1.5107P] where P=(Fo^2^+2Fc^2^)/3'
_refine_ls_weighting_scheme calc
_refine_ls_wR_factor_gt 0.0714
_refine_ls_wR_factor_ref 0.0750
_reflns_Friedel_coverage 0.000
_reflns_number_gt 3044
_reflns_number_total 3669
_reflns_threshold_expression 'I > 2\s(I)'
_cod_data_source_file d2ce00408a2.cif
_cod_data_source_block yzc2021060226
_cod_database_code 7245097
_shelx_shelxl_version_number 2018/3
_shelx_space_group_comment
;
The symmetry employed for this shelxl refinement is uniquely defined
by the following loop, which should always be used as a source of
symmetry information in preference to the above space-group names.
They are only intended as comments.
;
_shelx_estimated_absorpt_t_max 0.561
_shelx_estimated_absorpt_t_min 0.355
_olex2_refinement_description
;
1. Fixed Uiso
 At 1.2 times of:
  All C(H,H) groups
2. Others
 Fixed Sof: Cu1(0.5) Cu2(0.5) Cu3(0.5) Cu4(0.5)
3.a Secondary CH2 refined with riding coordinates:
 C9(H9A,H9B), C12(H12A,H12B), C11(H11A,H11B), C1(H1A,H1B), C8(H8A,H8B),
 C10(H10A,H10B), C5(H5A,H5B), C7(H7A,H7B), C4(H4A,H4B), C2(H2A,H2B), C3(H3A,
 H3B), C6(H6A,H6B)
;
_olex2_submission_special_instructions 'No special instructions were received'

loop_
_space_group_symop_operation_xyz
'x, y, z'
'-x, -y, -z'

loop_
_atom_site_label
_atom_site_type_symbol
_atom_site_fract_x
_atom_site_fract_y
_atom_site_fract_z
_atom_site_U_iso_or_equiv
_atom_site_adp_type
_atom_site_occupancy
_atom_site_site_symmetry_order
_atom_site_calc_flag
_atom_site_refinement_flags_posn
_atom_site_refinement_flags_adp
_atom_site_refinement_flags_occupancy
_atom_site_disorder_assembly
_atom_site_disorder_group
Cu1 Cu 0.90729(14) -0.11380(13) 0.53300(12) 0.0496(3) Uani 0.5 1 d . . P . .
Cu2 Cu 1.02434(15) -0.10816(14) 0.65072(13) 0.0529(3) Uani 0.5 1 d . . P . .
Cu3 Cu 1.05196(15) -0.09797(14) 0.39744(13) 0.0569(4) Uani 0.5 1 d . . P . .
Cu4 Cu 0.82010(14) 0.08432(14) 0.48889(13) 0.0523(3) Uani 0.5 1 d . . P . .
I1 I 0.80512(4) -0.01600(4) 0.31340(3) 0.05538(15) Uani 1 1 d . . . . .
I2 I 0.75643(4) -0.03314(5) 0.72191(4) 0.06363(16) Uani 1 1 d . . . . .
I3 I 1.12756(4) -0.32148(4) 0.57531(4) 0.06530(16) Uani 1 1 d . . . . .
P1 P 0.40506(12) 0.56471(11) 0.10500(10) 0.0291(3) Uani 1 1 d . . . . .
N1 N 0.3855(4) 0.4406(4) 0.2259(4) 0.0405(9) Uani 1 1 d . . . . .
N3 N 0.4891(4) 0.6576(4) 0.1311(3) 0.0381(9) Uani 1 1 d . . . . .
O1 O 0.500000 0.500000 0.000000 0.0614(15) Uani 1 2 d S . P . .
N2 N 0.2567(4) 0.6541(4) 0.0456(4) 0.0394(9) Uani 1 1 d . . . . .
C9 C 0.5204(7) 0.6537(6) 0.2575(5) 0.0562(15) Uani 1 1 d . . . . .
H9A H 0.556491 0.560654 0.309655 0.067 Uiso 1 1 calc R U . . .
H9B H 0.435411 0.698725 0.302580 0.067 Uiso 1 1 calc R U . . .
C12 C 0.5442(6) 0.7639(6) 0.0279(5) 0.0540(14) Uani 1 1 d . . . . .
H12A H 0.466881 0.829785 -0.021375 0.065 Uiso 1 1 calc R U . . .
H12B H 0.617905 0.723180 -0.029288 0.065 Uiso 1 1 calc R U . . .
C11 C 0.6051(7) 0.8293(6) 0.0971(5) 0.0609(15) Uani 1 1 d . . . . .
H11A H 0.693401 0.849734 0.051082 0.073 Uiso 1 1 calc R U . . .
H11B H 0.536944 0.913506 0.105914 0.073 Uiso 1 1 calc R U . . .
C1 C 0.5021(7) 0.3195(5) 0.2803(5) 0.0584(15) Uani 1 1 d . . . . .
H1A H 0.522614 0.253411 0.233056 0.070 Uiso 1 1 calc R U . . .
H1B H 0.589461 0.345263 0.278178 0.070 Uiso 1 1 calc R U . . .
C8 C 0.1696(6) 0.7839(6) 0.0687(7) 0.0638(16) Uani 1 1 d . . . . .
H8A H 0.206500 0.859285 0.013345 0.077 Uiso 1 1 calc R U . . .
H8B H 0.169648 0.780683 0.157085 0.077 Uiso 1 1 calc R U . . .
C10 C 0.6340(8) 0.7300(7) 0.2240(6) 0.077(2) Uani 1 1 d . . . . .
H10A H 0.628071 0.776594 0.287028 0.092 Uiso 1 1 calc R U . . .
H10B H 0.729316 0.667886 0.220762 0.092 Uiso 1 1 calc R U . . .
C5 C 0.1701(6) 0.5987(7) -0.0104(6) 0.0640(16) Uani 1 1 d . . . . .
H5A H 0.200049 0.609268 -0.100553 0.077 Uiso 1 1 calc R U . . .
H5B H 0.179542 0.502790 0.033709 0.077 Uiso 1 1 calc R U . . .
C7 C 0.0220(6) 0.7987(7) 0.0389(7) 0.0752(19) Uani 1 1 d . . . . .
H7A H -0.046231 0.808820 0.112316 0.090 Uiso 1 1 calc R U . . .
H7B H -0.006478 0.879245 -0.032599 0.090 Uiso 1 1 calc R U . . .
C4 C 0.2560(7) 0.4429(8) 0.3154(6) 0.086(2) Uani 1 1 d . . . . .
H4A H 0.186368 0.413499 0.286697 0.103 Uiso 1 1 calc R U . . .
H4B H 0.211682 0.534050 0.323495 0.103 Uiso 1 1 calc R U . . .
C2 C 0.4465(8) 0.2633(9) 0.4133(6) 0.094(3) Uani 1 1 d . . . . .
H2A H 0.441110 0.171182 0.426556 0.112 Uiso 1 1 calc R U . . .
H2B H 0.510918 0.260055 0.472001 0.112 Uiso 1 1 calc R U . . .
C3 C 0.3059(9) 0.3481(7) 0.4375(6) 0.097(3) Uani 1 1 d . . . . .
H3A H 0.310022 0.398479 0.494449 0.116 Uiso 1 1 calc R U . . .
H3B H 0.239733 0.292245 0.477989 0.116 Uiso 1 1 calc R U . . .
C6 C 0.0218(7) 0.6799(8) 0.0075(10) 0.108(3) Uani 1 1 d . . . . .
H6A H -0.025378 0.706833 -0.070318 0.130 Uiso 1 1 calc R U . . .
H6B H -0.031217 0.625657 0.075837 0.130 Uiso 1 1 calc R U . . .

loop_
_atom_site_aniso_label
_atom_site_aniso_U_11
_atom_site_aniso_U_22
_atom_site_aniso_U_33
_atom_site_aniso_U_23
_atom_site_aniso_U_13
_atom_site_aniso_U_12
Cu1 0.0516(8) 0.0481(8) 0.0508(7) -0.0156(6) -0.0006(6) -0.0167(6)
Cu2 0.0618(8) 0.0490(8) 0.0491(7) -0.0132(6) -0.0030(6) -0.0187(6)
Cu3 0.0627(9) 0.0568(8) 0.0565(8) -0.0287(7) 0.0011(7) -0.0138(7)
Cu4 0.0494(8) 0.0538(8) 0.0565(8) -0.0229(7) -0.0030(6) -0.0111(6)
I1 0.0690(3) 0.0572(3) 0.0491(2) -0.01657(17) -0.01002(17) -0.02591(19)
I2 0.0586(3) 0.0840(3) 0.0517(2) -0.0286(2) 0.01488(17) -0.0254(2)
I3 0.0639(3) 0.0395(2) 0.0934(3) -0.0227(2) -0.0201(2) -0.00385(18)
P1 0.0306(6) 0.0309(6) 0.0269(6) -0.0103(5) -0.0009(4) -0.0087(5)
N1 0.043(2) 0.037(2) 0.039(2) -0.0009(18) -0.0058(17) -0.0152(18)
N3 0.048(2) 0.040(2) 0.030(2) -0.0040(17) -0.0080(17) -0.0206(19)
O1 0.054(3) 0.082(4) 0.058(3) -0.046(3) 0.010(3) -0.013(3)
N2 0.036(2) 0.039(2) 0.048(2) -0.0206(19) -0.0115(17) -0.0026(17)
C9 0.088(4) 0.063(4) 0.031(3) -0.009(2) -0.016(3) -0.039(3)
C12 0.071(4) 0.052(3) 0.044(3) -0.001(3) -0.004(3) -0.039(3)
C11 0.073(4) 0.063(4) 0.058(3) -0.012(3) -0.003(3) -0.042(3)
C1 0.081(4) 0.038(3) 0.049(3) -0.004(2) -0.021(3) -0.007(3)
C8 0.053(3) 0.048(3) 0.091(5) -0.028(3) -0.022(3) 0.003(3)
C10 0.100(5) 0.076(4) 0.073(4) -0.003(3) -0.039(4) -0.053(4)
C5 0.051(3) 0.077(4) 0.083(4) -0.043(3) -0.023(3) -0.014(3)
C7 0.047(4) 0.077(5) 0.107(5) -0.047(4) -0.013(3) 0.002(3)
C4 0.056(4) 0.112(6) 0.061(4) 0.016(4) 0.009(3) -0.035(4)
C2 0.091(5) 0.104(6) 0.056(4) 0.025(4) -0.020(4) -0.028(5)
C3 0.128(7) 0.067(5) 0.054(4) 0.009(3) 0.018(4) -0.009(5)
C6 0.058(4) 0.094(6) 0.195(9) -0.067(6) -0.049(5) -0.004(4)

loop_
_atom_type_symbol
_atom_type_description
_atom_type_scat_dispersion_real
_atom_type_scat_dispersion_imag
_atom_type_scat_source
C C 0.0033 0.0016 'International Tables Vol C Tables 4.2.6.8 and 6.1.1.4'
H H 0.0000 0.0000 'International Tables Vol C Tables 4.2.6.8 and 6.1.1.4'
Cu Cu 0.3201 1.2651 'International Tables Vol C Tables 4.2.6.8 and 6.1.1.4'
I I -0.4742 1.8119 'International Tables Vol C Tables 4.2.6.8 and 6.1.1.4'
N N 0.0061 0.0033 'International Tables Vol C Tables 4.2.6.8 and 6.1.1.4'
O O 0.0106 0.0060 'International Tables Vol C Tables 4.2.6.8 and 6.1.1.4'
P P 0.1023 0.0942 'International Tables Vol C Tables 4.2.6.8 and 6.1.1.4'

loop_
_geom_angle_atom_site_label_1
_geom_angle_atom_site_label_2
_geom_angle_atom_site_label_3
_geom_angle
_geom_angle_site_symmetry_1
_geom_angle_site_symmetry_3
_geom_angle_publ_flag
Cu2 Cu1 Cu2 92.02(7) . 2_756 ?
Cu2 Cu1 Cu3 59.32(5) 2_756 2_756 ?
Cu2 Cu1 Cu3 46.77(6) . 2_756 ?
Cu2 Cu1 Cu4 92.38(8) . . ?
Cu2 Cu1 Cu4 46.27(6) . 2_756 ?
Cu2 Cu1 I1 149.89(8) . . ?
Cu2 Cu1 I2 67.63(6) . . ?
Cu2 Cu1 I3 67.74(6) . . ?
Cu3 Cu1 Cu2 47.33(6) . 2_756 ?
Cu3 Cu1 Cu2 92.91(8) . . ?
Cu3 Cu1 Cu3 92.09(7) . 2_756 ?
Cu3 Cu1 Cu4 93.11(8) . . ?
Cu3 Cu1 Cu4 46.67(6) . 2_756 ?
Cu3 Cu1 I1 67.62(6) . . ?
Cu3 Cu1 I2 150.02(8) . . ?
Cu3 Cu1 I3 68.36(6) . . ?
Cu4 Cu1 Cu2 61.14(5) 2_756 2_756 ?
Cu4 Cu1 Cu2 45.84(5) . 2_756 ?
Cu4 Cu1 Cu3 60.65(5) 2_756 2_756 ?
Cu4 Cu1 Cu3 45.70(6) . 2_756 ?
Cu4 Cu1 Cu4 92.58(7) . 2_756 ?
Cu4 Cu1 I1 67.21(5) . . ?
Cu4 Cu1 I2 66.41(6) . . ?
Cu4 Cu1 I3 151.12(7) . . ?
I1 Cu1 Cu2 57.87(4) . 2_756 ?
I1 Cu1 Cu3 108.82(6) . 2_756 ?
I1 Cu1 Cu4 110.19(5) . 2_756 ?
I1 Cu1 I2 118.56(5) . . ?
I2 Cu1 Cu2 108.43(6) . 2_756 ?
I2 Cu1 Cu3 57.93(4) . 2_756 ?
I2 Cu1 Cu4 109.89(6) . 2_756 ?
I3 Cu1 Cu2 111.59(6) . 2_756 ?
I3 Cu1 Cu3 110.68(6) . 2_756 ?
I3 Cu1 Cu4 58.55(4) . 2_756 ?
I3 Cu1 I1 120.58(5) . . ?
I3 Cu1 I2 119.68(5) . . ?
Cu1 Cu2 Cu1 87.98(7) . 2_756 ?
Cu1 Cu2 Cu3 43.05(6) . . ?
Cu1 Cu2 Cu3 89.94(8) . 2_756 ?
Cu1 Cu2 Cu4 89.55(8) . 2_756 ?
Cu1 Cu2 Cu4 44.61(6) . . ?
Cu1 Cu2 Cu4 59.09(5) 2_756 . ?
Cu1 Cu2 I1 145.31(8) . 2_756 ?
Cu1 Cu2 I2 68.66(6) . . ?
Cu1 Cu2 I3 68.47(6) . . ?
Cu3 Cu2 Cu1 42.81(5) 2_756 2_756 ?
Cu3 Cu2 Cu1 60.80(5) . 2_756 ?
Cu3 Cu2 Cu3 90.05(7) 2_756 . ?
Cu3 Cu2 Cu4 60.45(5) . . ?
Cu3 Cu2 Cu4 45.42(6) 2_756 . ?
Cu3 Cu2 I1 65.51(6) 2_756 2_756 ?
Cu3 Cu2 I2 68.03(6) 2_756 . ?
Cu3 Cu2 I3 147.66(8) 2_756 . ?
Cu4 Cu2 Cu1 45.42(5) 2_756 2_756 ?
Cu4 Cu2 Cu3 46.53(6) 2_756 . ?
Cu4 Cu2 Cu3 88.18(8) 2_756 2_756 ?
Cu4 Cu2 Cu4 90.58(7) 2_756 . ?
Cu4 Cu2 I1 66.70(6) 2_756 2_756 ?
Cu4 Cu2 I2 146.93(8) 2_756 . ?
Cu4 Cu2 I3 68.64(6) 2_756 . ?
I1 Cu2 Cu1 57.33(4) 2_756 2_756 ?
I1 Cu2 Cu3 109.63(6) 2_756 . ?
I1 Cu2 Cu4 107.99(5) 2_756 . ?
I2 Cu2 Cu1 106.98(6) . 2_756 ?
I2 Cu2 Cu3 108.49(6) . . ?
I2 Cu2 Cu4 56.39(4) . . ?
I2 Cu2 I1 118.41(5) . 2_756 ?
I3 Cu2 Cu1 110.09(6) . 2_756 ?
I3 Cu2 Cu3 57.68(4) . . ?
I3 Cu2 Cu4 110.26(6) . . ?
I3 Cu2 I1 120.12(6) . 2_756 ?
I3 Cu2 I2 120.92(5) . . ?
Cu1 Cu3 Cu1 87.90(7) . 2_756 ?
Cu1 Cu3 Cu2 89.86(8) . 2_756 ?
Cu1 Cu3 Cu2 44.04(6) . . ?
Cu1 Cu3 Cu4 90.14(8) . 2_756 ?
Cu1 Cu3 Cu4 44.73(6) . . ?
Cu1 Cu3 Cu4 58.89(5) 2_756 . ?
Cu1 Cu3 I1 69.29(6) . . ?
Cu1 Cu3 I2 144.88(8) . 2_756 ?
Cu1 Cu3 I3 68.73(6) . . ?
Cu2 Cu3 Cu1 43.29(5) 2_756 2_756 ?
Cu2 Cu3 Cu1 59.88(5) . 2_756 ?
Cu2 Cu3 Cu2 89.95(7) 2_756 . ?
Cu2 Cu3 Cu4 60.73(5) . . ?
Cu2 Cu3 Cu4 45.19(5) 2_756 . ?
Cu2 Cu3 I1 67.82(6) 2_756 . ?
Cu2 Cu3 I2 65.65(6) 2_756 2_756 ?
Cu2 Cu3 I3 147.32(8) 2_756 . ?
Cu4 Cu3 Cu1 44.91(5) 2_756 2_756 ?
Cu4 Cu3 Cu2 88.12(8) 2_756 2_756 ?
Cu4 Cu3 Cu2 46.14(5) 2_756 . ?
Cu4 Cu3 Cu4 90.53(7) 2_756 . ?
Cu4 Cu3 I1 147.59(8) 2_756 . ?
Cu4 Cu3 I2 65.51(6) 2_756 2_756 ?
Cu4 Cu3 I3 68.32(6) 2_756 . ?
I1 Cu3 Cu1 107.41(6) . 2_756 ?
I1 Cu3 Cu2 109.95(6) . . ?
I1 Cu3 Cu4 57.16(4) . . ?
I1 Cu3 I2 118.36(6) . 2_756 ?
I1 Cu3 I3 122.00(6) . . ?
I2 Cu3 Cu1 56.98(4) 2_756 2_756 ?
I2 Cu3 Cu2 108.11(6) 2_756 . ?
I2 Cu3 Cu4 107.58(6) 2_756 . ?
I3 Cu3 Cu1 109.10(6) . 2_756 ?
I3 Cu3 Cu2 57.44(4) . . ?
I3 Cu3 Cu4 110.29(6) . . ?
I3 Cu3 I2 119.13(6) . 2_756 ?
Cu1 Cu4 Cu1 87.42(7) . 2_756 ?
Cu1 Cu4 Cu2 43.01(5) . . ?
Cu1 Cu4 Cu2 59.77(5) 2_756 . ?
Cu1 Cu4 Cu2 88.73(8) . 2_756 ?
Cu1 Cu4 Cu3 89.39(8) . 2_756 ?
Cu1 Cu4 Cu3 60.47(5) 2_756 . ?
Cu1 Cu4 Cu3 42.16(5) . . ?
Cu1 Cu4 I1 67.69(5) . . ?
Cu1 Cu4 I2 68.36(6) . . ?
Cu1 Cu4 I3 144.81(8) . 2_756 ?
Cu2 Cu4 Cu1 44.18(5) 2_756 2_756 ?
Cu2 Cu4 Cu2 89.42(7) 2_756 . ?
Cu2 Cu4 Cu3 87.33(8) 2_756 2_756 ?
Cu2 Cu4 Cu3 46.63(6) 2_756 . ?
Cu2 Cu4 I1 67.99(6) 2_756 . ?
Cu2 Cu4 I2 146.38(8) 2_756 . ?
Cu2 Cu4 I3 66.18(6) 2_756 2_756 ?
Cu3 Cu4 Cu1 43.18(5) 2_756 2_756 ?
Cu3 Cu4 Cu2 58.82(5) . . ?
Cu3 Cu4 Cu2 46.46(6) 2_756 . ?
Cu3 Cu4 Cu3 89.47(7) 2_756 . ?
Cu3 Cu4 I1 145.84(8) 2_756 . ?
Cu3 Cu4 I2 68.88(6) 2_756 . ?
Cu3 Cu4 I3 66.24(6) 2_756 2_756 ?
I1 Cu4 Cu1 108.17(5) . 2_756 ?
I1 Cu4 Cu2 107.69(5) . . ?
I1 Cu4 Cu3 56.46(4) . . ?
I1 Cu4 I3 119.28(5) . 2_756 ?
I2 Cu4 Cu1 108.08(6) . 2_756 ?
I2 Cu4 Cu2 57.00(4) . . ?
I2 Cu4 Cu3 107.60(6) . . ?
I2 Cu4 I1 120.29(5) . . ?
I2 Cu4 I3 120.06(5) . 2_756 ?
I3 Cu4 Cu1 57.39(4) 2_756 2_756 ?
I3 Cu4 Cu2 109.42(5) 2_756 . ?
I3 Cu4 Cu3 109.54(6) 2_756 . ?
Cu1 I1 Cu2 64.80(4) . 2_756 ?
Cu3 I1 Cu1 43.09(4) . . ?
Cu3 I1 Cu2 46.67(4) . 2_756 ?
Cu3 I1 Cu4 66.37(4) . . ?
Cu4 I1 Cu1 45.11(4) . . ?
Cu4 I1 Cu2 45.31(4) . 2_756 ?
Cu1 I2 Cu3 65.09(4) . 2_756 ?
Cu2 I2 Cu1 43.70(4) . . ?
Cu2 I2 Cu3 46.32(4) . 2_756 ?
Cu4 I2 Cu1 45.23(4) . . ?
Cu4 I2 Cu2 66.61(4) . . ?
Cu4 I2 Cu3 45.62(4) . 2_756 ?
Cu1 I3 Cu4 64.05(4) . 2_756 ?
Cu2 I3 Cu1 43.79(4) . . ?
Cu2 I3 Cu3 64.88(4) . . ?
Cu2 I3 Cu4 45.18(4) . 2_756 ?
Cu3 I3 Cu1 42.90(4) . . ?
Cu3 I3 Cu4 45.44(4) . 2_756 ?
N1 P1 N3 113.3(2) . . ?
N1 P1 N2 112.6(2) . . ?
N3 P1 N2 111.3(2) . . ?
O1 P1 N1 106.01(16) . . ?
O1 P1 N3 107.00(16) . . ?
O1 P1 N2 106.11(15) . . ?
C1 N1 P1 125.4(4) . . ?
C4 N1 P1 124.0(4) . . ?
C4 N1 C1 109.4(4) . . ?
C9 N3 P1 125.9(3) . . ?
C9 N3 C12 110.8(4) . . ?
C12 N3 P1 123.3(3) . . ?
P1 O1 P1 180.0 . 2_665 ?
C8 N2 P1 125.2(3) . . ?
C8 N2 C5 110.2(4) . . ?
C5 N2 P1 122.7(3) . . ?
N3 C9 H9A 111.2 . . ?
N3 C9 H9B 111.2 . . ?
N3 C9 C10 102.7(4) . . ?
H9A C9 H9B 109.1 . . ?
C10 C9 H9A 111.2 . . ?
C10 C9 H9B 111.2 . . ?
N3 C12 H12A 110.9 . . ?
N3 C12 H12B 110.9 . . ?
N3 C12 C11 104.4(4) . . ?
H12A C12 H12B 108.9 . . ?
C11 C12 H12A 110.9 . . ?
C11 C12 H12B 110.9 . . ?
C12 C11 H11A 110.5 . . ?
C12 C11 H11B 110.5 . . ?
H11A C11 H11B 108.7 . . ?
C10 C11 C12 106.0(5) . . ?
C10 C11 H11A 110.5 . . ?
C10 C11 H11B 110.5 . . ?
N1 C1 H1A 110.8 . . ?
N1 C1 H1B 110.8 . . ?
H1A C1 H1B 108.9 . . ?
C2 C1 N1 104.8(5) . . ?
C2 C1 H1A 110.8 . . ?
C2 C1 H1B 110.8 . . ?
N2 C8 H8A 110.8 . . ?
N2 C8 H8B 110.8 . . ?
N2 C8 C7 104.7(5) . . ?
H8A C8 H8B 108.9 . . ?
C7 C8 H8A 110.8 . . ?
C7 C8 H8B 110.8 . . ?
C9 C10 H10A 110.5 . . ?
C9 C10 H10B 110.5 . . ?
C11 C10 C9 106.0(5) . . ?
C11 C10 H10A 110.5 . . ?
C11 C10 H10B 110.5 . . ?
H10A C10 H10B 108.7 . . ?
N2 C5 H5A 110.9 . . ?
N2 C5 H5B 110.9 . . ?
H5A C5 H5B 108.9 . . ?
C6 C5 N2 104.3(5) . . ?
C6 C5 H5A 110.9 . . ?
C6 C5 H5B 110.9 . . ?
C8 C7 H7A 109.9 . . ?
C8 C7 H7B 109.9 . . ?
H7A C7 H7B 108.3 . . ?
C6 C7 C8 108.8(5) . . ?
C6 C7 H7A 109.9 . . ?
C6 C7 H7B 109.9 . . ?
N1 C4 H4A 110.7 . . ?
N1 C4 H4B 110.7 . . ?
N1 C4 C3 105.1(5) . . ?
H4A C4 H4B 108.8 . . ?
C3 C4 H4A 110.7 . . ?
C3 C4 H4B 110.7 . . ?
C1 C2 H2A 109.8 . . ?
C1 C2 H2B 109.8 . . ?
H2A C2 H2B 108.3 . . ?
C3 C2 C1 109.2(6) . . ?
C3 C2 H2A 109.8 . . ?
C3 C2 H2B 109.8 . . ?
C4 C3 H3A 110.0 . . ?
C4 C3 H3B 110.0 . . ?
C2 C3 C4 108.6(6) . . ?
C2 C3 H3A 110.0 . . ?
C2 C3 H3B 110.0 . . ?
H3A C3 H3B 108.4 . . ?
C5 C6 H6A 109.7 . . ?
C5 C6 H6B 109.7 . . ?
C7 C6 C5 109.8(6) . . ?
C7 C6 H6A 109.7 . . ?
C7 C6 H6B 109.7 . . ?
H6A C6 H6B 108.2 . . ?

loop_
_geom_bond_atom_site_label_1
_geom_bond_atom_site_label_2
_geom_bond_distance
_geom_bond_site_symmetry_2
_geom_bond_publ_flag
Cu1 Cu2 2.7604(18) 2_756 ?
Cu1 Cu2 1.9102(19) . ?
Cu1 Cu3 1.8758(19) . ?
Cu1 Cu3 2.7856(19) 2_756 ?
Cu1 Cu4 1.9667(19) . ?
Cu1 Cu4 2.7410(19) 2_756 ?
Cu1 I1 2.5682(14) . ?
Cu1 I2 2.5752(14) . ?
Cu1 I3 2.5677(14) . ?
Cu2 Cu3 2.7444(19) . ?
Cu2 Cu3 2.0295(19) 2_756 ?
Cu2 Cu4 1.9809(19) 2_756 ?
Cu2 Cu4 2.7981(19) . ?
Cu2 I1 2.5834(14) 2_756 ?
Cu2 I2 2.5567(15) . ?
Cu2 I3 2.5546(14) . ?
Cu3 Cu4 2.7906(19) . ?
Cu3 Cu4 1.9938(19) 2_756 ?
Cu3 I1 2.5389(15) . ?
Cu3 I2 2.6024(15) 2_756 ?
Cu3 I3 2.5613(15) . ?
Cu4 I1 2.5593(14) . ?
Cu4 I2 2.5388(14) . ?
Cu4 I3 2.6005(14) 2_756 ?
P1 N1 1.586(4) . ?
P1 N3 1.592(4) . ?
P1 O1 1.5669(11) . ?
P1 N2 1.594(4) . ?
N1 C1 1.479(6) . ?
N1 C4 1.463(7) . ?
N3 C9 1.473(6) . ?
N3 C12 1.487(6) . ?
N2 C8 1.474(7) . ?
N2 C5 1.482(6) . ?
C9 H9A 0.9700 . ?
C9 H9B 0.9700 . ?
C9 C10 1.503(8) . ?
C12 H12A 0.9700 . ?
C12 H12B 0.9700 . ?
C12 C11 1.487(7) . ?
C11 H11A 0.9700 . ?
C11 H11B 0.9700 . ?
C11 C10 1.477(8) . ?
C1 H1A 0.9700 . ?
C1 H1B 0.9700 . ?
C1 C2 1.474(8) . ?
C8 H8A 0.9700 . ?
C8 H8B 0.9700 . ?
C8 C7 1.489(8) . ?
C10 H10A 0.9700 . ?
C10 H10B 0.9700 . ?
C5 H5A 0.9700 . ?
C5 H5B 0.9700 . ?
C5 C6 1.465(9) . ?
C7 H7A 0.9700 . ?
C7 H7B 0.9700 . ?
C7 C6 1.430(9) . ?
C4 H4A 0.9700 . ?
C4 H4B 0.9700 . ?
C4 C3 1.464(9) . ?
C2 H2A 0.9700 . ?
C2 H2B 0.9700 . ?
C2 C3 1.435(11) . ?
C3 H3A 0.9700 . ?
C3 H3B 0.9700 . ?
C6 H6A 0.9700 . ?
C6 H6B 0.9700 . ?

loop_
_geom_torsion_atom_site_label_1
_geom_torsion_atom_site_label_2
_geom_torsion_atom_site_label_3
_geom_torsion_atom_site_label_4
_geom_torsion
_geom_torsion_site_symmetry_1
_geom_torsion_site_symmetry_2
_geom_torsion_site_symmetry_3
_geom_torsion_site_symmetry_4
_geom_torsion_publ_flag
Cu2 Cu1 Cu3 Cu1 43.26(5) 2_756 . . 2_756 ?
Cu2 Cu1 Cu3 Cu1 -46.81(6) . . . 2_756 ?
Cu2 Cu1 Cu3 Cu2 -90.06(8) . . . 2_756 ?
Cu2 Cu1 Cu3 Cu2 90.06(8) 2_756 . . . ?
Cu2 Cu1 Cu3 Cu4 -2.48(8) 2_756 . . . ?
Cu2 Cu1 Cu3 Cu4 -1.94(8) . . . 2_756 ?
Cu2 Cu1 Cu3 Cu4 88.12(8) 2_756 . . 2_756 ?
Cu2 Cu1 Cu3 Cu4 -92.55(8) . . . . ?
Cu2 Cu1 Cu3 I1 -156.32(7) . . . . ?
Cu2 Cu1 Cu3 I1 -66.25(6) 2_756 . . . ?
Cu2 Cu1 Cu3 I2 43.94(12) 2_756 . . 2_756 ?
Cu2 Cu1 Cu3 I2 -46.12(16) . . . 2_756 ?
Cu2 Cu1 Cu3 I3 64.64(6) . . . . ?
Cu2 Cu1 Cu3 I3 154.71(7) 2_756 . . . ?
Cu3 Cu1 Cu3 Cu1 0.0 2_756 . . 2_756 ?
Cu3 Cu1 Cu3 Cu2 -43.26(5) 2_756 . . 2_756 ?
Cu3 Cu1 Cu3 Cu2 46.81(6) 2_756 . . . ?
Cu3 Cu1 Cu3 Cu4 44.86(6) 2_756 . . 2_756 ?
Cu3 Cu1 Cu3 Cu4 -45.74(6) 2_756 . . . ?
Cu3 Cu1 Cu3 I1 -109.51(5) 2_756 . . . ?
Cu3 Cu1 Cu3 I2 0.68(13) 2_756 . . 2_756 ?
Cu3 Cu1 Cu3 I3 111.45(5) 2_756 . . . ?
Cu4 Cu1 Cu3 Cu1 45.74(6) . . . 2_756 ?
Cu4 Cu1 Cu3 Cu1 -44.86(6) 2_756 . . 2_756 ?
Cu4 Cu1 Cu3 Cu2 1.94(8) 2_756 . . . ?
Cu4 Cu1 Cu3 Cu2 92.55(8) . . . . ?
Cu4 Cu1 Cu3 Cu2 2.48(8) . . . 2_756 ?
Cu4 Cu1 Cu3 Cu2 -88.12(8) 2_756 . . 2_756 ?
Cu4 Cu1 Cu3 Cu4 -90.61(8) 2_756 . . . ?
Cu4 Cu1 Cu3 Cu4 90.61(8) . . . 2_756 ?
Cu4 Cu1 Cu3 I1 -63.77(6) . . . . ?
Cu4 Cu1 Cu3 I1 -154.37(7) 2_756 . . . ?
Cu4 Cu1 Cu3 I2 46.43(16) . . . 2_756 ?
Cu4 Cu1 Cu3 I2 -44.18(12) 2_756 . . 2_756 ?
Cu4 Cu1 Cu3 I3 66.59(6) 2_756 . . . ?
Cu4 Cu1 Cu3 I3 157.19(7) . . . . ?
I1 Cu1 Cu3 Cu1 109.51(5) . . . 2_756 ?
I1 Cu1 Cu3 Cu2 66.25(6) . . . 2_756 ?
I1 Cu1 Cu3 Cu2 156.32(7) . . . . ?
I1 Cu1 Cu3 Cu4 154.37(7) . . . 2_756 ?
I1 Cu1 Cu3 Cu4 63.77(6) . . . . ?
I1 Cu1 Cu3 I2 110.19(14) . . . 2_756 ?
I1 Cu1 Cu3 I3 -139.04(4) . . . . ?
I2 Cu1 Cu3 Cu1 0.79(15) . . . 2_756 ?
I2 Cu1 Cu3 Cu2 47.60(14) . . . . ?
I2 Cu1 Cu3 Cu2 -42.46(18) . . . 2_756 ?
I2 Cu1 Cu3 Cu4 45.66(18) . . . 2_756 ?
I2 Cu1 Cu3 Cu4 -44.95(14) . . . . ?
I2 Cu1 Cu3 I1 -108.72(15) . . . . ?
I2 Cu1 Cu3 I2 1.5(3) . . . 2_756 ?
I2 Cu1 Cu3 I3 112.24(16) . . . . ?
I3 Cu1 Cu3 Cu1 -111.45(5) . . . 2_756 ?
I3 Cu1 Cu3 Cu2 -154.71(7) . . . 2_756 ?
I3 Cu1 Cu3 Cu2 -64.64(6) . . . . ?
I3 Cu1 Cu3 Cu4 -66.59(6) . . . 2_756 ?
I3 Cu1 Cu3 Cu4 -157.19(7) . . . . ?
I3 Cu1 Cu3 I1 139.04(4) . . . . ?
I3 Cu1 Cu3 I2 -110.77(14) . . . 2_756 ?
P1 N1 C1 C2 158.6(5) . . . . ?
P1 N1 C4 C3 -152.0(5) . . . . ?
P1 N3 C9 C10 164.6(4) . . . . ?
P1 N3 C12 C11 176.4(4) . . . . ?
P1 N2 C8 C7 -158.3(5) . . . . ?
P1 N2 C5 C6 152.1(5) . . . . ?
N1 P1 N3 C9 -13.0(5) . . . . ?
N1 P1 N3 C12 168.4(4) . . . . ?
N1 P1 N2 C8 99.4(5) . . . . ?
N1 P1 N2 C5 -63.3(5) . . . . ?
N1 C1 C2 C3 -1.3(9) . . . . ?
N1 C4 C3 C2 -16.9(10) . . . . ?
N3 P1 N1 C1 -70.3(5) . . . . ?
N3 P1 N1 C4 96.1(5) . . . . ?
N3 P1 N2 C8 -29.1(5) . . . . ?
N3 P1 N2 C5 168.2(4) . . . . ?
N3 C9 C10 C11 29.6(7) . . . . ?
N3 C12 C11 C10 21.1(7) . . . . ?
O1 P1 N1 C1 46.8(4) . . . . ?
O1 P1 N1 C4 -146.9(5) . . . . ?
O1 P1 N3 C9 -129.5(4) . . . . ?
O1 P1 N3 C12 51.9(4) . . . . ?
O1 P1 N2 C8 -145.1(4) . . . . ?
O1 P1 N2 C5 52.2(4) . . . . ?
N2 P1 N1 C1 162.3(4) . . . . ?
N2 P1 N1 C4 -31.3(5) . . . . ?
N2 P1 N3 C9 115.1(5) . . . . ?
N2 P1 N3 C12 -63.6(5) . . . . ?
N2 C8 C7 C6 3.2(9) . . . . ?
N2 C5 C6 C7 14.9(10) . . . . ?
C9 N3 C12 C11 -2.4(6) . . . . ?
C12 N3 C9 C10 -16.6(6) . . . . ?
C12 C11 C10 C9 -32.2(7) . . . . ?
C1 N1 C4 C3 16.2(8) . . . . ?
C1 C2 C3 C4 11.5(10) . . . . ?
C8 N2 C5 C6 -12.9(7) . . . . ?
C8 C7 C6 C5 -11.6(11) . . . . ?
C5 N2 C8 C7 6.2(7) . . . . ?
C4 N1 C1 C2 -9.4(7) . . . . ?
